data_4069631
loop_
_publ_author_name
'Siu, Paul W.'
'Gates, Derek P.'

_publ_section_title
;
 HL2[P(1,2-O2C6H4)3] (L = DMSO or DMF): A Convenient Proton Source with a
 Weakly Basic Phosphorus(V) Anion
;
_journal_issue 15
_journal_name_full Organometallics
_journal_page_first 4491
_journal_paper_doi 10.1021/om9003187
_journal_volume 28
_journal_year 2009
_chemical_formula_moiety 'C29 H30 N P2 Pd, C18 H12 O6 P, C2 H3 N'
_chemical_formula_sum 'C49 H45 N2 O6 P3 Pd'
_chemical_formula_weight 957.18
_chemical_name_systematic
;
 ?
;
_space_group_IT_number 4
_symmetry_cell_setting monoclinic
_symmetry_space_group_name_Hall 'P 2yb'
_symmetry_space_group_name_H-M 'P 1 21 1'
_atom_sites_solution_hydrogens geom
_atom_sites_solution_primary direct
_atom_sites_solution_secondary difmap
_audit_creation_method SHELXL-97
_cell_angle_alpha 90.00
_cell_angle_beta 95.079(7)
_cell_angle_gamma 90.00
_cell_formula_units_Z 2
_cell_length_a 10.030(2)
_cell_length_b 17.331(3)
_cell_length_c 13.073(3)
_cell_measurement_reflns_used 10816
_cell_measurement_temperature 173(2)
_cell_measurement_theta_max 27.9
_cell_measurement_theta_min 1.6
_cell_volume 2263.6(8)
_computing_structure_refinement 'SHELXL-97 (Sheldrick, 1997)'
_diffrn_ambient_temperature 173(2)
_diffrn_measured_fraction_theta_full 0.998
_diffrn_measured_fraction_theta_max 0.998
_diffrn_measurement_device_type 'Bruker X8 APEX II'
_diffrn_measurement_method 'area detector'
_diffrn_radiation_monochromator graphite
_diffrn_radiation_source 'fine-focus sealed tube'
_diffrn_radiation_type MoK\a
_diffrn_radiation_wavelength 0.71069
_diffrn_reflns_av_R_equivalents 0.0216
_diffrn_reflns_av_sigmaI/netI 0.0254
_diffrn_reflns_limit_h_max 13
_diffrn_reflns_limit_h_min -13
_diffrn_reflns_limit_k_max 22
_diffrn_reflns_limit_k_min -22
_diffrn_reflns_limit_l_max 17
_diffrn_reflns_limit_l_min -17
_diffrn_reflns_number 37561
_diffrn_reflns_theta_full 27.91
_diffrn_reflns_theta_max 27.91
_diffrn_reflns_theta_min 1.56
_exptl_absorpt_coefficient_mu 0.567
_exptl_absorpt_correction_T_max 0.753
_exptl_absorpt_correction_T_min 0.688
_exptl_absorpt_correction_type multi-scan
_exptl_crystal_colour brown
_exptl_crystal_density_diffrn 1.404
_exptl_crystal_density_method 'not measured'
_exptl_crystal_description prism
_exptl_crystal_F_000 984
_exptl_crystal_size_max 0.8
_exptl_crystal_size_mid 0.6
_exptl_crystal_size_min 0.5
_refine_diff_density_max 0.497
_refine_diff_density_min -0.198
_refine_diff_density_rms 0.041
_refine_ls_abs_structure_details 'Flack H D (1983), Acta Cryst. A39, 876-881'
_refine_ls_abs_structure_Flack -0.012(10)
_refine_ls_extinction_method none
_refine_ls_goodness_of_fit_ref 1.032
_refine_ls_hydrogen_treatment constr
_refine_ls_matrix_type full
_refine_ls_number_parameters 553
_refine_ls_number_reflns 10816
_refine_ls_number_restraints 1
_refine_ls_restrained_S_all 1.032
_refine_ls_R_factor_all 0.0238
_refine_ls_R_factor_gt 0.0216
_refine_ls_shift/su_max 0.002
_refine_ls_shift/su_mean 0.000
_refine_ls_structure_factor_coef Fsqd
_refine_ls_weighting_details 'calc w=1/[\s^2^(Fo^2^)+(0.0273P)^2^+0.2615P] where P=(Fo^2^+2Fc^2^)/3'
_refine_ls_weighting_scheme calc
_refine_ls_wR_factor_gt 0.0508
_refine_ls_wR_factor_ref 0.0518
_reflns_number_gt 10337
_reflns_number_total 10816
_reflns_threshold_expression >2sigma(I)
_cod_data_source_file om9003187_si_001.cif
_cod_data_source_block dg101_0m
_cod_original_sg_symbol_H-M 'P 21'
_cod_database_code 4069631

loop_
_symmetry_equiv_pos_as_xyz
'x, y, z'
'-x, y+1/2, -z'

loop_
_atom_site_label
_atom_site_type_symbol
_atom_site_fract_x
_atom_site_fract_y
_atom_site_fract_z
_atom_site_U_iso_or_equiv
_atom_site_adp_type
_atom_site_occupancy
_atom_site_symmetry_multiplicity
_atom_site_calc_flag
_atom_site_refinement_flags
C1 C 0.87474(19) 0.12797(11) -0.21797(15) 0.0309(4) Uani 1 1 d .
C2 C 0.8418(2) 0.08531(12) -0.30518(17) 0.0404(5) Uani 1 1 d .
H2 H 0.9091 0.0664 -0.3454 0.049 Uiso 1 1 calc R
C3 C 0.7067(3) 0.07055(14) -0.3330(2) 0.0487(6) Uani 1 1 d .
H3 H 0.6812 0.0416 -0.3932 0.058 Uiso 1 1 calc R
C4 C 0.6098(2) 0.09790(13) -0.2734(2) 0.0499(6) Uani 1 1 d .
H4 H 0.5183 0.0866 -0.2927 0.060 Uiso 1 1 calc R
C5 C 0.6437(2) 0.14158(12) -0.1858(2) 0.0429(5) Uani 1 1 d .
H5 H 0.5767 0.1602 -0.1451 0.052 Uiso 1 1 calc R
C6 C 0.77645(19) 0.15711(11) -0.15982(16) 0.0337(4) Uani 1 1 d .
C7 C 1.01270(17) 0.20913(11) 0.12536(15) 0.0288(4) Uani 1 1 d .
C8 C 1.0244(2) 0.23419(13) 0.22609(17) 0.0381(5) Uani 1 1 d .
H8 H 1.0229 0.2876 0.2422 0.046 Uiso 1 1 calc R
C9 C 1.0384(2) 0.17890(15) 0.30280(17) 0.0476(6) Uani 1 1 d .
H9 H 1.0476 0.1948 0.3726 0.057 Uiso 1 1 calc R
C10 C 1.0394(2) 0.10110(16) 0.27984(18) 0.0500(6) Uani 1 1 d .
H10 H 1.0470 0.0643 0.3339 0.060 Uiso 1 1 calc R
C11 C 1.0295(2) 0.07596(14) 0.17814(17) 0.0401(5) Uani 1 1 d .
H11 H 1.0309 0.0226 0.1619 0.048 Uiso 1 1 calc R
C12 C 1.01753(17) 0.13092(11) 0.10228(14) 0.0290(4) Uani 1 1 d .
C13 C 1.2163(2) 0.26897(11) -0.09947(15) 0.0349(4) Uani 1 1 d .
C14 C 1.3488(2) 0.29157(15) -0.09473(19) 0.0503(6) Uani 1 1 d .
H14 H 1.4175 0.2616 -0.0593 0.060 Uiso 1 1 calc R
C15 C 1.3777(3) 0.35982(17) -0.1438(2) 0.0664(9) Uani 1 1 d .
H15 H 1.4679 0.3770 -0.1414 0.080 Uiso 1 1 calc R
C16 C 1.2793(4) 0.40285(16) -0.1953(2) 0.0705(10) Uani 1 1 d .
H16 H 1.3028 0.4484 -0.2298 0.085 Uiso 1 1 calc R
C17 C 1.1439(3) 0.38111(13) -0.19833(18) 0.0539(7) Uani 1 1 d .
H17 H 1.0752 0.4110 -0.2339 0.065 Uiso 1 1 calc R
C18 C 1.1160(2) 0.31431(11) -0.14703(15) 0.0370(5) Uani 1 1 d .
C19 C 0.65529(18) 0.36308(10) 0.17705(14) 0.0259(3) Uani 1 1 d .
C20 C 0.71599(17) 0.34013(14) 0.09156(12) 0.0323(4) Uani 1 1 d .
H20 H 0.7137 0.2874 0.0716 0.039 Uiso 1 1 calc R
C21 C 0.7803(2) 0.39377(12) 0.03469(16) 0.0370(4) Uani 1 1 d .
H21 H 0.8231 0.3774 -0.0236 0.044 Uiso 1 1 calc R
C22 C 0.7830(2) 0.47034(12) 0.06166(16) 0.0369(4) Uani 1 1 d .
H22 H 0.8287 0.5066 0.0230 0.044 Uiso 1 1 calc R
C23 C 0.7191(3) 0.49427(13) 0.14524(19) 0.0522(6) Uani 1 1 d .
H23 H 0.7192 0.5473 0.1634 0.063 Uiso 1 1 calc R
C24 C 0.6548(3) 0.44112(12) 0.20266(18) 0.0470(6) Uani 1 1 d .
H24 H 0.6101 0.4579 0.2598 0.056 Uiso 1 1 calc R
C25 C 0.55080(17) 0.20709(10) 0.19035(13) 0.0254(3) Uani 1 1 d .
C26 C 0.6576(2) 0.15952(12) 0.17003(16) 0.0331(4) Uani 1 1 d .
H26 H 0.7461 0.1731 0.1955 0.040 Uiso 1 1 calc R
C27 C 0.6358(2) 0.09330(12) 0.11370(18) 0.0393(5) Uani 1 1 d .
H27 H 0.7093 0.0616 0.0998 0.047 Uiso 1 1 calc R
C28 C 0.5066(2) 0.07230(12) 0.07678(18) 0.0428(5) Uani 1 1 d .
H28 H 0.4916 0.0265 0.0376 0.051 Uiso 1 1 calc R
C29 C 0.4008(2) 0.11824(12) 0.09743(19) 0.0443(5) Uani 1 1 d .
H29 H 0.3124 0.1039 0.0727 0.053 Uiso 1 1 calc R
C30 C 0.4221(2) 0.18543(12) 0.15417(17) 0.0364(4) Uani 1 1 d .
H30 H 0.3482 0.2167 0.1683 0.044 Uiso 1 1 calc R
C31 C 0.38595(17) 0.20862(10) 0.53988(13) 0.0249(3) Uani 1 1 d .
C32 C 0.3458(2) 0.14451(12) 0.48158(15) 0.0373(5) Uani 1 1 d .
H32 H 0.3741 0.1389 0.4145 0.045 Uiso 1 1 calc R
C33 C 0.2651(2) 0.08845(12) 0.51973(16) 0.0384(5) Uani 1 1 d .
H33 H 0.2401 0.0440 0.4801 0.046 Uiso 1 1 calc R
C34 C 0.22133(19) 0.09810(11) 0.61614(17) 0.0349(4) Uani 1 1 d .
H34 H 0.1656 0.0601 0.6429 0.042 Uiso 1 1 calc R
C35 C 0.25792(19) 0.16236(11) 0.67379(15) 0.0334(4) Uani 1 1 d .
H35 H 0.2262 0.1689 0.7396 0.040 Uiso 1 1 calc R
C36 C 0.34103(18) 0.21780(10) 0.63622(14) 0.0280(4) Uani 1 1 d .
H36 H 0.3669 0.2618 0.6765 0.034 Uiso 1 1 calc R
C37 C 0.55681(15) 0.34205(13) 0.58506(12) 0.0261(3) Uani 1 1 d .
C38 C 0.5282(2) 0.42054(11) 0.58508(16) 0.0364(4) Uani 1 1 d .
H38 H 0.4712 0.4425 0.5309 0.044 Uiso 1 1 calc R
C39 C 0.5838(2) 0.46697(13) 0.66527(18) 0.0449(5) Uani 1 1 d .
H39 H 0.5624 0.5203 0.6663 0.054 Uiso 1 1 calc R
C40 C 0.6688(2) 0.43632(13) 0.74235(17) 0.0414(5) Uani 1 1 d .
H40 H 0.7073 0.4686 0.7957 0.050 Uiso 1 1 calc R
C41 C 0.6986(2) 0.35857(13) 0.74273(16) 0.0396(5) Uani 1 1 d .
H41 H 0.7578 0.3374 0.7962 0.048 Uiso 1 1 calc R
C42 C 0.64235(19) 0.31182(11) 0.66540(15) 0.0319(4) Uani 1 1 d .
H42 H 0.6620 0.2582 0.6667 0.038 Uiso 1 1 calc R
C43 C 0.70314(18) 0.27389(12) 0.36578(13) 0.0290(4) Uani 1 1 d .
H43A H 0.7771 0.2441 0.3395 0.035 Uiso 1 1 calc R
H43B H 0.7405 0.3219 0.3978 0.035 Uiso 1 1 calc R
C44 C 0.63404(18) 0.22595(11) 0.44461(14) 0.0281(4) Uani 1 1 d .
H44A H 0.6974 0.2158 0.5056 0.034 Uiso 1 1 calc R
H44B H 0.6048 0.1758 0.4141 0.034 Uiso 1 1 calc R
C45 C 0.23230(19) 0.36246(12) 0.43187(16) 0.0340(4) Uani 1 1 d .
H45A H 0.1973 0.4138 0.4129 0.051 Uiso 1 1 calc R
H45B H 0.2642 0.3620 0.5049 0.051 Uiso 1 1 calc R
H45C H 0.1611 0.3241 0.4189 0.051 Uiso 1 1 calc R
C46 C 0.2285(2) 0.41392(11) 0.14884(15) 0.0311(4) Uani 1 1 d .
C47 C 0.1536(3) 0.44819(14) 0.06012(18) 0.0493(6) Uani 1 1 d .
H47A H 0.0722 0.4180 0.0422 0.074 Uiso 1 1 calc R
H47B H 0.2088 0.4484 0.0019 0.074 Uiso 1 1 calc R
H47C H 0.1291 0.5013 0.0763 0.074 Uiso 1 1 calc R
C48 C 0.9431(2) 0.36051(16) 0.5586(2) 0.0497(6) Uani 1 1 d .
C49 C 0.9799(2) 0.28342(16) 0.5922(2) 0.0497(6) Uani 1 1 d .
H49A H 0.9480 0.2741 0.6599 0.074 Uiso 1 1 calc R
H49B H 1.0775 0.2780 0.5967 0.074 Uiso 1 1 calc R
H49C H 0.9390 0.2459 0.5429 0.074 Uiso 1 1 calc R
N1 N 0.28608(16) 0.38643(10) 0.21810(12) 0.0310(3) Uani 1 1 d .
N2 N 0.9141(3) 0.42073(16) 0.5321(2) 0.0806(8) Uani 1 1 d .
O1 O 1.00105(13) 0.14652(8) -0.17837(10) 0.0318(3) Uani 1 1 d .
O2 O 0.82825(13) 0.19998(9) -0.07931(11) 0.0367(3) Uani 1 1 d .
O3 O 0.99732(14) 0.25433(7) 0.04066(10) 0.0328(3) Uani 1 1 d .
O4 O 1.00834(13) 0.11697(7) -0.00002(10) 0.0306(3) Uani 1 1 d .
O5 O 1.17031(12) 0.20243(8) -0.06104(10) 0.0310(3) Uani 1 1 d .
O6 O 0.99196(14) 0.28508(8) -0.13822(11) 0.0374(3) Uani 1 1 d .
P1 P 0.99921(5) 0.20073(3) -0.06956(4) 0.02740(10) Uani 1 1 d .
P2 P 0.57540(5) 0.29696(3) 0.26031(3) 0.02440(9) Uani 1 1 d .
P3 P 0.48847(5) 0.27973(3) 0.48277(3) 0.02397(9) Uani 1 1 d .
Pd1 Pd 0.390465(11) 0.335966(7) 0.344398(9) 0.02442(3) Uani 1 1 d .

loop_
_atom_site_aniso_label
_atom_site_aniso_U_11
_atom_site_aniso_U_22
_atom_site_aniso_U_33
_atom_site_aniso_U_23
_atom_site_aniso_U_13
_atom_site_aniso_U_12
C1 0.0274(9) 0.0284(9) 0.0367(10) 0.0091(8) 0.0023(8) 0.0013(7)
C2 0.0430(12) 0.0359(11) 0.0417(12) 0.0019(9) -0.0007(9) -0.0008(9)
C3 0.0497(14) 0.0340(11) 0.0589(14) 0.0017(11) -0.0147(11) -0.0051(10)
C4 0.0343(11) 0.0315(11) 0.0807(18) 0.0114(11) -0.0132(11) -0.0061(9)
C5 0.0297(10) 0.0328(11) 0.0664(15) 0.0147(10) 0.0048(10) 0.0048(8)
C6 0.0312(10) 0.0302(9) 0.0398(11) 0.0088(9) 0.0049(8) 0.0037(8)
C7 0.0208(8) 0.0343(9) 0.0321(9) -0.0002(8) 0.0066(7) -0.0011(7)
C8 0.0317(10) 0.0436(11) 0.0394(11) -0.0094(9) 0.0055(9) -0.0027(9)
C9 0.0460(13) 0.0673(16) 0.0297(11) -0.0024(11) 0.0040(9) -0.0004(11)
C10 0.0491(13) 0.0626(16) 0.0378(12) 0.0167(11) 0.0011(10) -0.0028(12)
C11 0.0399(12) 0.0409(11) 0.0398(11) 0.0067(10) 0.0050(9) -0.0026(9)
C12 0.0213(8) 0.0344(10) 0.0318(9) 0.0022(8) 0.0046(7) -0.0008(7)
C13 0.0403(11) 0.0338(10) 0.0327(10) -0.0125(8) 0.0153(8) -0.0085(8)
C14 0.0454(12) 0.0549(14) 0.0535(14) -0.0271(12) 0.0206(11) -0.0164(11)
C15 0.0724(18) 0.0615(19) 0.0721(18) -0.0353(14) 0.0442(16) -0.0402(15)
C16 0.115(3) 0.0433(14) 0.0610(17) -0.0170(13) 0.0533(18) -0.0337(17)
C17 0.096(2) 0.0323(12) 0.0375(12) -0.0060(9) 0.0267(13) -0.0054(12)
C18 0.0526(12) 0.0300(10) 0.0308(10) -0.0073(7) 0.0167(9) -0.0042(8)
C19 0.0272(8) 0.0257(8) 0.0250(8) 0.0004(7) 0.0038(7) -0.0015(7)
C20 0.0424(9) 0.0261(8) 0.0297(8) 0.0017(10) 0.0110(7) 0.0033(10)
C21 0.0423(11) 0.0377(10) 0.0334(10) 0.0076(8) 0.0160(9) 0.0054(9)
C22 0.0382(11) 0.0360(11) 0.0368(11) 0.0109(9) 0.0047(9) -0.0029(9)
C23 0.0863(19) 0.0254(10) 0.0470(14) -0.0022(9) 0.0183(13) -0.0112(11)
C24 0.0751(17) 0.0317(11) 0.0376(12) -0.0066(9) 0.0242(12) -0.0052(11)
C25 0.0272(9) 0.0233(8) 0.0259(9) 0.0023(7) 0.0036(7) -0.0004(7)
C26 0.0273(9) 0.0335(10) 0.0386(11) 0.0002(9) 0.0039(8) -0.0004(8)
C27 0.0388(11) 0.0305(10) 0.0493(13) -0.0031(9) 0.0075(10) 0.0064(9)
C28 0.0508(13) 0.0251(9) 0.0508(13) -0.0047(9) -0.0050(10) -0.0003(9)
C29 0.0357(11) 0.0349(11) 0.0599(14) -0.0040(10) -0.0099(10) -0.0037(9)
C30 0.0302(10) 0.0323(10) 0.0459(12) 0.0003(9) -0.0005(8) 0.0030(8)
C31 0.0252(8) 0.0254(8) 0.0243(8) 0.0036(7) 0.0033(7) 0.0015(7)
C32 0.0512(12) 0.0368(10) 0.0250(9) -0.0064(8) 0.0094(9) -0.0092(9)
C33 0.0438(12) 0.0332(11) 0.0379(11) -0.0059(9) 0.0009(9) -0.0109(9)
C34 0.0274(9) 0.0313(10) 0.0468(12) 0.0073(9) 0.0077(8) -0.0036(8)
C35 0.0340(10) 0.0335(10) 0.0345(10) 0.0042(8) 0.0135(8) 0.0023(8)
C36 0.0317(9) 0.0249(9) 0.0278(9) -0.0016(7) 0.0050(7) 0.0023(7)
C37 0.0261(7) 0.0275(8) 0.0254(7) 0.0002(9) 0.0056(6) -0.0035(9)
C38 0.0453(12) 0.0289(10) 0.0350(10) 0.0035(8) 0.0034(9) -0.0031(9)
C39 0.0631(14) 0.0263(10) 0.0463(13) -0.0001(9) 0.0117(11) -0.0086(10)
C40 0.0400(11) 0.0465(12) 0.0378(11) -0.0114(10) 0.0051(9) -0.0153(10)
C41 0.0303(9) 0.0544(14) 0.0335(10) -0.0071(9) -0.0011(8) 0.0017(9)
C42 0.0309(9) 0.0318(10) 0.0332(10) -0.0021(7) 0.0040(8) 0.0006(7)
C43 0.0257(9) 0.0372(10) 0.0243(8) 0.0000(8) 0.0026(7) 0.0024(8)
C44 0.0297(9) 0.0313(9) 0.0239(9) 0.0029(7) 0.0051(7) 0.0054(7)
C45 0.0304(9) 0.0367(10) 0.0358(10) 0.0046(8) 0.0082(8) 0.0033(8)
C46 0.0326(10) 0.0306(9) 0.0305(10) -0.0025(8) 0.0050(8) 0.0020(8)
C47 0.0601(15) 0.0488(13) 0.0371(12) 0.0052(10) -0.0055(11) 0.0166(12)
C48 0.0369(11) 0.0594(17) 0.0532(14) -0.0033(11) 0.0056(10) 0.0066(10)
C49 0.0420(12) 0.0576(15) 0.0500(14) 0.0056(12) 0.0075(11) 0.0052(11)
N1 0.0313(8) 0.0348(9) 0.0273(8) 0.0033(7) 0.0037(7) 0.0053(7)
N2 0.0752(18) 0.0689(17) 0.098(2) 0.0112(16) 0.0124(16) 0.0239(15)
O1 0.0259(6) 0.0397(7) 0.0300(7) -0.0052(6) 0.0043(5) 0.0017(6)
O2 0.0262(6) 0.0445(8) 0.0405(8) -0.0022(7) 0.0094(6) 0.0069(6)
O3 0.0391(7) 0.0270(7) 0.0335(7) -0.0026(5) 0.0110(6) 0.0049(6)
O4 0.0350(7) 0.0268(6) 0.0305(7) 0.0000(5) 0.0063(5) 0.0025(5)
O5 0.0239(6) 0.0329(7) 0.0366(7) -0.0007(6) 0.0055(5) 0.0013(5)
O6 0.0419(8) 0.0328(7) 0.0380(7) 0.0076(6) 0.0068(6) 0.0074(6)
P1 0.0253(2) 0.0274(2) 0.0304(2) 0.00067(19) 0.00738(18) 0.00430(18)
P2 0.0259(2) 0.0261(2) 0.0217(2) 0.00051(18) 0.00532(17) 0.00045(18)
P3 0.0274(2) 0.0243(2) 0.0207(2) 0.00173(17) 0.00477(17) 0.00102(18)
Pd1 0.02558(6) 0.02651(6) 0.02157(6) 0.00282(6) 0.00436(4) 0.00267(6)

loop_
_atom_type_symbol
_atom_type_description
_atom_type_scat_dispersion_real
_atom_type_scat_dispersion_imag
_atom_type_scat_source
C C 0.0033 0.0016 'International Tables Vol C Tables 4.2.6.8 and 6.1.1.4'
H H 0.0000 0.0000 'International Tables Vol C Tables 4.2.6.8 and 6.1.1.4'
N N 0.0061 0.0033 'International Tables Vol C Tables 4.2.6.8 and 6.1.1.4'
O O 0.0106 0.0060 'International Tables Vol C Tables 4.2.6.8 and 6.1.1.4'
P P 0.1023 0.0942 'International Tables Vol C Tables 4.2.6.8 and 6.1.1.4'
Pd Pd -0.9988 1.0072 'International Tables Vol C Tables 4.2.6.8 and 6.1.1.4'

loop_
_geom_angle_atom_site_label_1
_geom_angle_atom_site_label_2
_geom_angle_atom_site_label_3
_geom_angle
O1 C1 C2 126.06(18)
O1 C1 C6 112.71(17)
C2 C1 C6 121.22(19)
C1 C2 C3 118.1(2)
C1 C2 H2 120.9
C3 C2 H2 120.9
C4 C3 C2 120.4(2)
C4 C3 H3 119.8
C2 C3 H3 119.8
C3 C4 C5 121.2(2)
C3 C4 H4 119.4
C5 C4 H4 119.4
C6 C5 C4 118.2(2)
C6 C5 H5 120.9
C4 C5 H5 120.9
O2 C6 C5 126.72(19)
O2 C6 C1 112.46(17)
C5 C6 C1 120.8(2)
O3 C7 C8 126.26(19)
O3 C7 C12 112.97(17)
C8 C7 C12 120.77(19)
C7 C8 C9 117.9(2)
C7 C8 H8 121.1
C9 C8 H8 121.1
C10 C9 C8 121.3(2)
C10 C9 H9 119.3
C8 C9 H9 119.3
C9 C10 C11 120.7(2)
C9 C10 H10 119.6
C11 C10 H10 119.6
C12 C11 C10 117.8(2)
C12 C11 H11 121.1
C10 C11 H11 121.1
O4 C12 C11 125.71(19)
O4 C12 C7 112.81(16)
C11 C12 C7 121.48(19)
O5 C13 C18 113.13(18)
O5 C13 C14 125.6(2)
C18 C13 C14 121.2(2)
C13 C14 C15 117.4(3)
C13 C14 H14 121.3
C15 C14 H14 121.3
C16 C15 C14 121.5(3)
C16 C15 H15 119.3
C14 C15 H15 119.3
C15 C16 C17 121.4(2)
C15 C16 H16 119.3
C17 C16 H16 119.3
C18 C17 C16 116.7(3)
C18 C17 H17 121.7
C16 C17 H17 121.7
O6 C18 C17 125.6(2)
O6 C18 C13 112.72(17)
C17 C18 C13 121.7(2)
C20 C19 C24 119.10(18)
C20 C19 P2 123.67(15)
C24 C19 P2 117.23(14)
C19 C20 C21 120.1(2)
C19 C20 H20 119.9
C21 C20 H20 119.9
C22 C21 C20 120.70(19)
C22 C21 H21 119.7
C20 C21 H21 119.7
C21 C22 C23 119.63(19)
C21 C22 H22 120.2
C23 C22 H22 120.2
C22 C23 C24 120.1(2)
C22 C23 H23 119.9
C24 C23 H23 119.9
C23 C24 C19 120.28(19)
C23 C24 H24 119.9
C19 C24 H24 119.9
C30 C25 C26 118.82(18)
C30 C25 P2 119.07(14)
C26 C25 P2 122.10(14)
C27 C26 C25 120.55(19)
C27 C26 H26 119.7
C25 C26 H26 119.7
C26 C27 C28 120.32(19)
C26 C27 H27 119.8
C28 C27 H27 119.8
C29 C28 C27 119.5(2)
C29 C28 H28 120.2
C27 C28 H28 120.2
C28 C29 C30 120.5(2)
C28 C29 H29 119.7
C30 C29 H29 119.7
C25 C30 C29 120.27(19)
C25 C30 H30 119.9
C29 C30 H30 119.9
C36 C31 C32 119.35(17)
C36 C31 P3 122.71(14)
C32 C31 P3 117.85(13)
C33 C32 C31 120.96(18)
C33 C32 H32 119.5
C31 C32 H32 119.5
C34 C33 C32 119.12(19)
C34 C33 H33 120.4
C32 C33 H33 120.4
C35 C34 C33 120.47(18)
C35 C34 H34 119.8
C33 C34 H34 119.8
C34 C35 C36 120.33(17)
C34 C35 H35 119.8
C36 C35 H35 119.8
C31 C36 C35 119.74(17)
C31 C36 H36 120.1
C35 C36 H36 120.1
C38 C37 C42 118.65(18)
C38 C37 P3 121.37(14)
C42 C37 P3 119.98(17)
C37 C38 C39 119.7(2)
C37 C38 H38 120.2
C39 C38 H38 120.2
C40 C39 C38 120.7(2)
C40 C39 H39 119.7
C38 C39 H39 119.7
C39 C40 C41 120.2(2)
C39 C40 H40 119.9
C41 C40 H40 119.9
C42 C41 C40 119.8(2)
C42 C41 H41 120.1
C40 C41 H41 120.1
C41 C42 C37 121.03(19)
C41 C42 H42 119.5
C37 C42 H42 119.5
C44 C43 P2 107.13(12)
C44 C43 H43A 110.3
P2 C43 H43A 110.3
C44 C43 H43B 110.3
P2 C43 H43B 110.3
H43A C43 H43B 108.5
C43 C44 P3 108.92(12)
C43 C44 H44A 109.9
P3 C44 H44A 109.9
C43 C44 H44B 109.9
P3 C44 H44B 109.9
H44A C44 H44B 108.3
Pd1 C45 H45A 109.5
Pd1 C45 H45B 109.5
H45A C45 H45B 109.5
Pd1 C45 H45C 109.5
H45A C45 H45C 109.5
H45B C45 H45C 109.5
N1 C46 C47 179.2(2)
C46 C47 H47A 109.5
C46 C47 H47B 109.5
H47A C47 H47B 109.5
C46 C47 H47C 109.5
H47A C47 H47C 109.5
H47B C47 H47C 109.5
N2 C48 C49 179.8(4)
C48 C49 H49A 109.5
C48 C49 H49B 109.5
H49A C49 H49B 109.5
C48 C49 H49C 109.5
H49A C49 H49C 109.5
H49B C49 H49C 109.5
C46 N1 Pd1 179.75(19)
C1 O1 P1 111.60(11)
C6 O2 P1 112.07(12)
C7 O3 P1 111.38(12)
C12 O4 P1 111.66(12)
C13 O5 P1 111.30(13)
C18 O6 P1 111.48(12)
O1 P1 O2 91.06(7)
O1 P1 O5 88.80(6)
O2 P1 O5 179.23(8)
O1 P1 O4 88.38(7)
O2 P1 O4 92.25(7)
O5 P1 O4 88.50(7)
O1 P1 O6 92.08(7)
O2 P1 O6 88.38(7)
O5 P1 O6 90.87(7)
O4 P1 O6 179.22(8)
O1 P1 O3 179.37(7)
O2 P1 O3 88.92(7)
O5 P1 O3 91.23(7)
O4 P1 O3 90.99(7)
O6 P1 O3 88.56(7)
C25 P2 C19 106.71(8)
C25 P2 C43 104.24(9)
C19 P2 C43 105.74(9)
C25 P2 Pd1 114.05(6)
C19 P2 Pd1 120.68(6)
C43 P2 Pd1 103.84(6)
C37 P3 C31 107.12(8)
C37 P3 C44 104.22(9)
C31 P3 C44 105.12(8)
C37 P3 Pd1 117.06(7)
C31 P3 Pd1 114.27(6)
C44 P3 Pd1 107.96(6)
N1 Pd1 C45 89.36(7)
N1 Pd1 P3 176.06(5)
C45 Pd1 P3 87.31(6)
N1 Pd1 P2 96.52(5)
C45 Pd1 P2 173.86(6)
P3 Pd1 P2 86.75(2)

loop_
_geom_bond_atom_site_label_1
_geom_bond_atom_site_label_2
_geom_bond_distance
C1 O1 1.364(2)
C1 C2 1.374(3)
C1 C6 1.392(3)
C2 C3 1.395(3)
C2 H2 0.9500
C3 C4 1.382(4)
C3 H3 0.9500
C4 C5 1.389(4)
C4 H4 0.9500
C5 C6 1.372(3)
C5 H5 0.9500
C6 O2 1.354(3)
C7 O3 1.354(2)
C7 C8 1.382(3)
C7 C12 1.390(3)
C8 C9 1.385(3)
C8 H8 0.9500
C9 C10 1.382(4)
C9 H9 0.9500
C10 C11 1.394(3)
C10 H10 0.9500
C11 C12 1.373(3)
C11 H11 0.9500
C12 O4 1.354(2)
C13 O5 1.355(2)
C13 C18 1.381(3)
C13 C14 1.382(3)
C14 C15 1.388(4)
C14 H14 0.9500
C15 C16 1.366(5)
C15 H15 0.9500
C16 C17 1.406(4)
C16 H16 0.9500
C17 C18 1.379(3)
C17 H17 0.9500
C18 O6 1.357(3)
C19 C20 1.378(2)
C19 C24 1.394(3)
C19 P2 1.8150(18)
C20 C21 1.385(3)
C20 H20 0.9500
C21 C22 1.373(3)
C21 H21 0.9500
C22 C23 1.379(3)
C22 H22 0.9500
C23 C24 1.383(3)
C23 H23 0.9500
C24 H24 0.9500
C25 C30 1.387(3)
C25 C26 1.396(3)
C25 P2 1.8121(19)
C26 C27 1.371(3)
C26 H26 0.9500
C27 C28 1.391(3)
C27 H27 0.9500
C28 C29 1.372(3)
C28 H28 0.9500
C29 C30 1.387(3)
C29 H29 0.9500
C30 H30 0.9500
C31 C36 1.384(2)
C31 C32 1.387(3)
C31 P3 1.8082(18)
C32 C33 1.386(3)
C32 H32 0.9500
C33 C34 1.381(3)
C33 H33 0.9500
C34 C35 1.376(3)
C34 H34 0.9500
C35 C36 1.390(3)
C35 H35 0.9500
C36 H36 0.9500
C37 C38 1.390(3)
C37 C42 1.398(3)
C37 P3 1.8061(19)
C38 C39 1.398(3)
C38 H38 0.9500
C39 C40 1.368(3)
C39 H39 0.9500
C40 C41 1.380(3)
C40 H40 0.9500
C41 C42 1.377(3)
C41 H41 0.9500
C42 H42 0.9500
C43 C44 1.536(2)
C43 P2 1.8411(19)
C43 H43A 0.9900
C43 H43B 0.9900
C44 P3 1.8380(18)
C44 H44A 0.9900
C44 H44B 0.9900
C45 Pd1 2.0871(19)
C45 H45A 0.9800
C45 H45B 0.9800
C45 H45C 0.9800
C46 N1 1.135(2)
C46 C47 1.452(3)
C47 H47A 0.9800
C47 H47B 0.9800
C47 H47C 0.9800
C48 N2 1.129(3)
C48 C49 1.444(4)
C49 H49A 0.9800
C49 H49B 0.9800
C49 H49C 0.9800
N1 Pd1 2.0691(16)
O1 P1 1.7061(14)
O2 P1 1.7083(14)
O3 P1 1.7160(14)
O4 P1 1.7109(14)
O5 P1 1.7101(13)
O6 P1 1.7136(15)
P2 Pd1 2.3381(6)
P3 Pd1 2.2076(6)

loop_
_geom_torsion_atom_site_label_1
_geom_torsion_atom_site_label_2
_geom_torsion_atom_site_label_3
_geom_torsion_atom_site_label_4
_geom_torsion
O1 C1 C2 C3 178.6(2)
C6 C1 C2 C3 -1.2(3)
C1 C2 C3 C4 -0.5(3)
C2 C3 C4 C5 1.1(4)
C3 C4 C5 C6 0.1(3)
C4 C5 C6 O2 178.26(19)
C4 C5 C6 C1 -1.8(3)
O1 C1 C6 O2 2.5(2)
C2 C1 C6 O2 -177.61(18)
O1 C1 C6 C5 -177.41(18)
C2 C1 C6 C5 2.5(3)
O3 C7 C8 C9 179.49(18)
C12 C7 C8 C9 -1.2(3)
C7 C8 C9 C10 -0.6(3)
C8 C9 C10 C11 1.6(4)
C9 C10 C11 C12 -0.6(3)
C10 C11 C12 O4 179.21(19)
C10 C11 C12 C7 -1.3(3)
O3 C7 C12 O4 1.2(2)
C8 C7 C12 O4 -178.22(16)
O3 C7 C12 C11 -178.39(17)
C8 C7 C12 C11 2.2(3)
O5 C13 C14 C15 176.33(18)
C18 C13 C14 C15 -2.9(3)
C13 C14 C15 C16 -0.4(3)
C14 C15 C16 C17 2.0(4)
C15 C16 C17 C18 -0.2(3)
C16 C17 C18 O6 177.8(2)
C16 C17 C18 C13 -3.2(3)
O5 C13 C18 O6 4.6(2)
C14 C13 C18 O6 -176.02(17)
O5 C13 C18 C17 -174.50(17)
C14 C13 C18 C17 4.8(3)
C24 C19 C20 C21 2.7(3)
P2 C19 C20 C21 -176.93(16)
C19 C20 C21 C22 -0.9(3)
C20 C21 C22 C23 -1.1(3)
C21 C22 C23 C24 1.2(4)
C22 C23 C24 C19 0.6(4)
C20 C19 C24 C23 -2.6(4)
P2 C19 C24 C23 177.1(2)
C30 C25 C26 C27 1.2(3)
P2 C25 C26 C27 -177.64(16)
C25 C26 C27 C28 -0.6(3)
C26 C27 C28 C29 -0.2(3)
C27 C28 C29 C30 0.4(4)
C26 C25 C30 C29 -1.0(3)
P2 C25 C30 C29 177.83(17)
C28 C29 C30 C25 0.3(3)
C36 C31 C32 C33 -2.1(3)
P3 C31 C32 C33 -178.76(17)
C31 C32 C33 C34 1.8(3)
C32 C33 C34 C35 -0.3(3)
C33 C34 C35 C36 -1.0(3)
C32 C31 C36 C35 0.8(3)
P3 C31 C36 C35 177.33(14)
C34 C35 C36 C31 0.7(3)
C42 C37 C38 C39 -0.7(3)
P3 C37 C38 C39 -179.54(15)
C37 C38 C39 C40 1.7(3)
C38 C39 C40 C41 -1.2(3)
C39 C40 C41 C42 -0.2(3)
C40 C41 C42 C37 1.1(3)
C38 C37 C42 C41 -0.6(3)
P3 C37 C42 C41 178.19(15)
P2 C43 C44 P3 -54.94(14)
C47 C46 N1 Pd1 -12(63)
C2 C1 O1 P1 179.65(16)
C6 C1 O1 P1 -0.5(2)
C5 C6 O2 P1 176.50(17)
C1 C6 O2 P1 -3.4(2)
C8 C7 O3 P1 175.51(16)
C12 C7 O3 P1 -3.85(19)
C11 C12 O4 P1 -178.40(16)
C7 C12 O4 P1 2.05(19)
C18 C13 O5 P1 -7.51(19)
C14 C13 O5 P1 173.18(16)
C17 C18 O6 P1 179.48(16)
C13 C18 O6 P1 0.4(2)
C1 O1 P1 O2 -1.22(13)
C1 O1 P1 O5 179.54(13)
C1 O1 P1 O4 91.00(13)
C1 O1 P1 O6 -89.63(13)
C1 O1 P1 O3 87(6)
C6 O2 P1 O1 2.66(13)
C6 O2 P1 O5 82(6)
C6 O2 P1 O4 -85.76(13)
C6 O2 P1 O6 94.71(13)
C6 O2 P1 O3 -176.71(13)
C13 O5 P1 O1 98.51(13)
C13 O5 P1 O2 19(6)
C13 O5 P1 O4 -173.07(12)
C13 O5 P1 O6 6.46(13)
C13 O5 P1 O3 -82.12(13)
C12 O4 P1 O1 176.50(12)
C12 O4 P1 O2 -92.51(12)
C12 O4 P1 O5 87.66(12)
C12 O4 P1 O6 51(6)
C12 O4 P1 O3 -3.55(12)
C18 O6 P1 O1 -92.70(13)
C18 O6 P1 O2 176.29(13)
C18 O6 P1 O5 -3.88(13)
C18 O6 P1 O4 33(6)
C18 O6 P1 O3 87.34(13)
C7 O3 P1 O1 9(6)
C7 O3 P1 O2 96.44(12)
C7 O3 P1 O5 -84.32(12)
C7 O3 P1 O4 4.20(12)
C7 O3 P1 O6 -175.16(13)
C30 C25 P2 C19 -109.08(16)
C26 C25 P2 C19 69.74(17)
C30 C25 P2 C43 139.30(15)
C26 C25 P2 C43 -41.88(17)
C30 C25 P2 Pd1 26.75(17)
C26 C25 P2 Pd1 -154.43(14)
C20 C19 P2 C25 -15.84(19)
C24 C19 P2 C25 164.54(18)
C20 C19 P2 C43 94.73(17)
C24 C19 P2 C43 -84.89(19)
C20 C19 P2 Pd1 -148.13(14)
C24 C19 P2 Pd1 32.2(2)
C44 C43 P2 C25 -74.47(13)
C44 C43 P2 C19 173.22(12)
C44 C43 P2 Pd1 45.24(13)
C38 C37 P3 C31 -118.45(15)
C42 C37 P3 C31 62.75(15)
C38 C37 P3 C44 130.47(15)
C42 C37 P3 C44 -48.33(15)
C38 C37 P3 Pd1 11.35(16)
C42 C37 P3 Pd1 -167.45(11)
C36 C31 P3 C37 17.07(18)
C32 C31 P3 C37 -166.36(16)
C36 C31 P3 C44 127.52(16)
C32 C31 P3 C44 -55.90(17)
C36 C31 P3 Pd1 -114.31(15)
C32 C31 P3 Pd1 62.27(16)
C43 C44 P3 C37 -85.59(14)
C43 C44 P3 C31 161.90(13)
C43 C44 P3 Pd1 39.55(14)
C46 N1 Pd1 C45 -62(53)
C46 N1 Pd1 P3 -30(53)
C46 N1 Pd1 P2 116(100)
C37 P3 Pd1 N1 -105.4(7)
C31 P3 Pd1 N1 21.0(7)
C44 P3 Pd1 N1 137.5(7)
C37 P3 Pd1 C45 -73.09(8)
C31 P3 Pd1 C45 53.27(9)
C44 P3 Pd1 C45 169.81(9)
C37 P3 Pd1 P2 108.48(6)
C31 P3 Pd1 P2 -125.16(7)
C44 P3 Pd1 P2 -8.62(7)
C25 P2 Pd1 N1 -82.25(8)
C19 P2 Pd1 N1 46.86(9)
C43 P2 Pd1 N1 164.96(8)
C25 P2 Pd1 C45 80.7(6)
C19 P2 Pd1 C45 -150.2(6)
C43 P2 Pd1 C45 -32.1(6)
C25 P2 Pd1 P3 95.54(7)
C19 P2 Pd1 P3 -135.34(7)
C43 P2 Pd1 P3 -17.24(7)
